data_2228952
loop_
_publ_author_name
'Lan, Xian-Qiu'
'Zhang, Xiao-Feng'
'Yang, Ying-Hong'
'Luo, You-Fu'

_publ_section_title
;
 5-[(2-Chloro-4-nitroanilino)methylidene]-2,2-dimethyl-1,3-dioxane-4,6-dione
;
_journal_coeditor_code BQ2269
_journal_issue 2
_journal_name_full 'Acta Crystallographica Section E'
_journal_page_first o392
_journal_paper_doi 10.1107/S160053681100095X
_journal_volume 67
_journal_year 2011
_chemical_formula_iupac 'C13 H11 Cl N2 O6'
_chemical_formula_moiety 'C13 H11 Cl N2 O6'
_chemical_formula_sum 'C13 H11 Cl N2 O6'
_chemical_formula_weight 326.69
_chemical_name_systematic
;
5-[(2-Chloro-4-nitroanilino)methylidene]-2,2-dimethyl-1,3-dioxane-4,6-dione
;
_space_group_IT_number 14
_symmetry_cell_setting monoclinic
_symmetry_space_group_name_Hall '-P 2ybc'
_symmetry_space_group_name_H-M 'P 1 21/c 1'
_atom_sites_solution_hydrogens geom
_atom_sites_solution_primary direct
_atom_sites_solution_secondary difmap
_audit_creation_method SHELXL-97
_cell_angle_alpha 90.00
_cell_angle_beta 104.427(4)
_cell_angle_gamma 90.00
_cell_formula_units_Z 4
_cell_length_a 13.5850(5)
_cell_length_b 5.04379(14)
_cell_length_c 21.0272(7)
_cell_measurement_reflns_used 2432
_cell_measurement_temperature 293(2)
_cell_measurement_theta_max 29.2344
_cell_measurement_theta_min 2.9949
_cell_volume 1395.35(8)
_computing_cell_refinement
;
CrysAlis PRO (Oxford Diffraction, 2010)
;
_computing_data_collection
;
CrysAlis PRO (Oxford Diffraction, 2010)
;
_computing_data_reduction
;
CrysAlis PRO (Oxford Diffraction, 2010)
;
_computing_molecular_graphics
;
<i>OLEX2</i> (Dolomanov <i>et al.</i>, 2009)
;
_computing_publication_material
;
<i>OLEX2</i> (Dolomanov <i>et al.</i>, 2009)
;
_computing_structure_refinement 'SHELXL97 (Sheldrick, 2008)'
_computing_structure_solution 'SHELXS97 (Sheldrick, 2008)'
_diffrn_ambient_temperature 293(2)
_diffrn_detector_area_resol_mean 16.0874
_diffrn_measured_fraction_theta_full 0.999
_diffrn_measured_fraction_theta_max 0.999
_diffrn_measurement_device_type 'Oxford Diffraction Xcalibur Eos'
_diffrn_measurement_method \w
_diffrn_radiation_monochromator graphite
_diffrn_radiation_source 'fine-focus sealed tube'
_diffrn_radiation_type 'Mo K\a'
_diffrn_radiation_wavelength 0.7107
_diffrn_reflns_av_R_equivalents 0.0207
_diffrn_reflns_av_sigmaI/netI 0.0342
_diffrn_reflns_limit_h_max 16
_diffrn_reflns_limit_h_min -16
_diffrn_reflns_limit_k_max 6
_diffrn_reflns_limit_k_min -6
_diffrn_reflns_limit_l_max 26
_diffrn_reflns_limit_l_min -25
_diffrn_reflns_number 6136
_diffrn_reflns_theta_full 26.37
_diffrn_reflns_theta_max 26.37
_diffrn_reflns_theta_min 3.10
_exptl_absorpt_coefficient_mu 0.306
_exptl_absorpt_correction_T_max 1.0
_exptl_absorpt_correction_T_min 0.98375
_exptl_absorpt_correction_type multi-scan
_exptl_absorpt_process_details
;
(CrysAlis PRO; Oxford Diffraction, 2010)
;
_exptl_crystal_colour colorless
_exptl_crystal_density_diffrn 1.555
_exptl_crystal_density_method 'not measured'
_exptl_crystal_description block
_exptl_crystal_F_000 672
_exptl_crystal_size_max 0.40
_exptl_crystal_size_mid 0.40
_exptl_crystal_size_min 0.30
_refine_diff_density_max 0.174
_refine_diff_density_min -0.290
_refine_ls_extinction_method none
_refine_ls_goodness_of_fit_ref 1.036
_refine_ls_hydrogen_treatment constr
_refine_ls_matrix_type full
_refine_ls_number_parameters 201
_refine_ls_number_reflns 2853
_refine_ls_number_restraints 0
_refine_ls_restrained_S_all 1.036
_refine_ls_R_factor_all 0.0609
_refine_ls_R_factor_gt 0.0413
_refine_ls_shift/su_max 0.000
_refine_ls_shift/su_mean 0.000
_refine_ls_structure_factor_coef Fsqd
_refine_ls_weighting_details 'calc w=1/[\s^2^(Fo^2^)+(0.0478P)^2^+0.1291P] where P=(Fo^2^+2Fc^2^)/3'
_refine_ls_weighting_scheme calc
_refine_ls_wR_factor_gt 0.0919
_refine_ls_wR_factor_ref 0.1042
_reflns_number_gt 2141
_reflns_number_total 2853
_reflns_threshold_expression I>2sigma(I)
_cod_data_source_file bq2269.cif
_cod_data_source_block I
_cod_original_sg_symbol_H-M 'P 21/c'
_cod_database_code 2228952
_cod_database_fobs_code 2228952

loop_
_space_group_symop_id
_space_group_symop_operation_xyz
1 'x, y, z'
2 '-x, y+1/2, -z+1/2'
3 '-x, -y, -z'
4 'x, -y-1/2, z-1/2'

loop_
_atom_site_type_symbol
_atom_site_label
_atom_site_fract_x
_atom_site_fract_y
_atom_site_fract_z
_atom_site_U_iso_or_equiv
_atom_site_adp_type
_atom_site_calc_flag
_atom_site_refinement_flags
_atom_site_occupancy
_atom_site_disorder_assembly
_atom_site_disorder_group
Cl Cl1 0.11303(4) 0.78022(10) 0.26632(2) 0.05062(18) Uani d . 1 . .
O O1 -0.23464(10) 0.7514(2) 0.04172(7) 0.0446(4) Uani d . 1 . .
O O2 -0.24014(10) 0.4073(3) -0.03503(6) 0.0469(4) Uani d . 1 . .
O O3 -0.09905(11) 0.8273(3) 0.12205(7) 0.0517(4) Uani d . 1 . .
O O4 -0.10943(10) 0.1444(3) -0.03156(7) 0.0509(4) Uani d . 1 . .
O O5 0.46457(14) 0.3369(4) 0.35706(9) 0.0855(6) Uani d . 1 . .
O O6 0.48067(14) 0.0203(4) 0.29216(9) 0.0910(6) Uani d . 1 . .
N N1 0.43369(14) 0.2060(4) 0.30716(10) 0.0592(5) Uani d . 1 . .
N N2 0.05320(11) 0.4776(3) 0.14363(7) 0.0360(4) Uani d . 1 . .
H H2 0.0263 0.6155 0.1565 0.043 Uiso calc R 1 . .
C C1 0.33473(15) 0.2739(4) 0.26352(9) 0.0432(5) Uani d . 1 . .
C C2 0.27826(15) 0.4698(4) 0.28308(9) 0.0431(5) Uani d . 1 . .
H H2A 0.3024 0.5569 0.3229 0.052 Uiso calc R 1 . .
C C3 0.18530(14) 0.5341(3) 0.24251(9) 0.0377(4) Uani d . 1 . .
C C4 0.14835(13) 0.4042(3) 0.18250(8) 0.0337(4) Uani d . 1 . .
C C5 0.20803(15) 0.2071(4) 0.16447(9) 0.0421(5) Uani d . 1 . .
H H5 0.1847 0.1193 0.1247 0.051 Uiso calc R 1 . .
C C6 0.30095(15) 0.1410(4) 0.20485(10) 0.0455(5) Uani d . 1 . .
H H6 0.3404 0.0086 0.1928 0.055 Uiso calc R 1 . .
C C7 -0.00122(13) 0.3622(3) 0.08932(8) 0.0336(4) Uani d . 1 . .
H H7 0.0254 0.2132 0.0736 0.040 Uiso calc R 1 . .
C C8 -0.09479(13) 0.4525(3) 0.05552(8) 0.0328(4) Uani d . 1 . .
C C9 -0.14016(14) 0.6847(3) 0.07640(9) 0.0373(4) Uani d . 1 . .
C C10 -0.29653(14) 0.5492(4) 0.00333(10) 0.0437(5) Uani d . 1 . .
C C11 -0.14546(14) 0.3172(4) -0.00500(9) 0.0359(4) Uani d . 1 . .
C C12 -0.33222(18) 0.3613(4) 0.04848(13) 0.0656(7) Uani d . 1 . .
H H12B -0.3779 0.2337 0.0229 0.098 Uiso calc R 1 . .
H H12C -0.3668 0.4590 0.0756 0.098 Uiso calc R 1 . .
H H12A -0.2748 0.2713 0.0758 0.098 Uiso calc R 1 . .
C C13 -0.38047(18) 0.6932(5) -0.04496(12) 0.0695(7) Uani d . 1 . .
H H13B -0.3514 0.8249 -0.0678 0.104 Uiso calc R 1 . .
H H13C -0.4245 0.7774 -0.0218 0.104 Uiso calc R 1 . .
H H13A -0.4188 0.5687 -0.0760 0.104 Uiso calc R 1 . .

loop_
_atom_site_aniso_label
_atom_site_aniso_U_11
_atom_site_aniso_U_22
_atom_site_aniso_U_33
_atom_site_aniso_U_12
_atom_site_aniso_U_13
_atom_site_aniso_U_23
Cl1 0.0589(4) 0.0482(3) 0.0464(3) 0.0072(2) 0.0162(3) -0.0079(2)
O1 0.0400(8) 0.0317(6) 0.0572(9) 0.0054(6) 0.0025(7) -0.0053(6)
O2 0.0393(8) 0.0582(8) 0.0405(8) 0.0068(6) 0.0048(6) -0.0090(7)
O3 0.0527(9) 0.0407(7) 0.0556(9) 0.0058(6) 0.0018(7) -0.0167(7)
O4 0.0477(9) 0.0585(9) 0.0464(8) 0.0064(7) 0.0118(7) -0.0192(7)
O5 0.0679(12) 0.1027(14) 0.0660(11) 0.0073(10) -0.0210(10) -0.0129(11)
O6 0.0689(12) 0.1144(15) 0.0783(13) 0.0444(12) -0.0031(10) 0.0001(11)
N1 0.0447(11) 0.0748(13) 0.0522(12) 0.0057(10) 0.0013(9) 0.0098(10)
N2 0.0349(8) 0.0370(8) 0.0364(9) 0.0019(7) 0.0092(7) -0.0035(7)
C1 0.0369(11) 0.0526(12) 0.0382(11) 0.0015(9) 0.0060(9) 0.0074(9)
C2 0.0462(12) 0.0481(11) 0.0327(10) -0.0039(9) 0.0051(9) -0.0018(9)
C3 0.0409(11) 0.0385(10) 0.0358(10) -0.0014(8) 0.0136(9) 0.0005(8)
C4 0.0317(10) 0.0373(9) 0.0333(10) -0.0022(7) 0.0107(8) 0.0030(8)
C5 0.0404(11) 0.0500(11) 0.0357(11) 0.0028(9) 0.0090(9) -0.0051(9)
C6 0.0412(11) 0.0497(11) 0.0467(12) 0.0067(9) 0.0128(9) -0.0008(10)
C7 0.0340(10) 0.0351(9) 0.0340(10) -0.0001(8) 0.0130(8) -0.0005(8)
C8 0.0342(10) 0.0314(9) 0.0344(10) -0.0008(7) 0.0115(8) -0.0017(8)
C9 0.0388(10) 0.0308(9) 0.0416(11) -0.0010(8) 0.0086(9) 0.0004(8)
C10 0.0365(10) 0.0413(10) 0.0529(12) 0.0015(8) 0.0099(9) -0.0124(9)
C11 0.0339(10) 0.0400(10) 0.0356(10) -0.0012(8) 0.0120(8) -0.0014(9)
C12 0.0596(15) 0.0528(13) 0.0971(19) -0.0072(11) 0.0431(14) -0.0094(13)
C13 0.0470(14) 0.0787(17) 0.0703(16) 0.0174(12) -0.0089(12) -0.0148(13)

loop_
_atom_type_symbol
_atom_type_description
_atom_type_scat_dispersion_real
_atom_type_scat_dispersion_imag
_atom_type_scat_source
C C 0.0033 0.0016 'International Tables Vol C Tables 4.2.6.8 and 6.1.1.4'
H H 0.0000 0.0000 'International Tables Vol C Tables 4.2.6.8 and 6.1.1.4'
Cl Cl 0.1484 0.1585 'International Tables Vol C Tables 4.2.6.8 and 6.1.1.4'
N N 0.0061 0.0033 'International Tables Vol C Tables 4.2.6.8 and 6.1.1.4'
O O 0.0106 0.0060 'International Tables Vol C Tables 4.2.6.8 and 6.1.1.4'

loop_
_geom_angle_atom_site_label_1
_geom_angle_atom_site_label_2
_geom_angle_atom_site_label_3
_geom_angle_site_symmetry_1
_geom_angle_site_symmetry_3
_geom_angle
_geom_angle_publ_flag
O1 C9 C8 . . 117.28(15) ?
O1 C10 C12 . . 109.17(17) ?
O1 C10 C13 . . 105.94(16) ?
O2 C10 O1 . . 110.53(15) ?
O2 C10 C12 . . 109.99(15) ?
O2 C10 C13 . . 106.34(17) ?
O2 C11 C8 . . 115.76(16) ?
O3 C9 O1 . . 117.76(16) ?
O3 C9 C8 . . 124.94(17) ?
O4 C11 O2 . . 118.24(17) ?
O4 C11 C8 . . 125.91(17) ?
O5 N1 C1 . . 118.4(2) ?
O6 N1 O5 . . 123.2(2) ?
O6 N1 C1 . . 118.38(19) ?
N2 C4 C3 . . 118.39(16) ?
N2 C7 H7 . . 118.5 ?
N2 C7 C8 . . 123.03(16) ?
C1 C2 H2A . . 120.7 ?
C1 C2 C3 . . 118.59(17) ?
C1 C6 H6 . . 120.5 ?
C2 C1 N1 . . 118.25(18) ?
C2 C1 C6 . . 122.08(18) ?
C2 C3 Cl1 . . 119.27(14) ?
C2 C3 C4 . . 121.10(17) ?
C3 C2 H2A . . 120.7 ?
C4 N2 H2 . . 115.8 ?
C4 C3 Cl1 . . 119.63(14) ?
C4 C5 H5 . . 119.6 ?
C5 C4 N2 . . 123.12(16) ?
C5 C4 C3 . . 118.49(16) ?
C5 C6 C1 . . 118.96(19) ?
C5 C6 H6 . . 120.5 ?
C6 C1 N1 . . 119.67(19) ?
C6 C5 C4 . . 120.78(17) ?
C6 C5 H5 . . 119.6 ?
C7 N2 H2 . . 115.8 ?
C7 N2 C4 . . 128.46(15) ?
C7 C8 C9 . . 121.58(16) ?
C7 C8 C11 . . 118.19(16) ?
C8 C7 H7 . . 118.5 ?
C9 O1 C10 . . 118.10(13) ?
C9 C8 C11 . . 120.12(16) ?
C10 C12 H12B . . 109.5 ?
C10 C12 H12C . . 109.5 ?
C10 C12 H12A . . 109.5 ?
C10 C13 H13B . . 109.5 ?
C10 C13 H13C . . 109.5 ?
C10 C13 H13A . . 109.5 ?
C11 O2 C10 . . 118.74(14) ?
C12 C10 C13 . . 114.77(19) ?
H12B C12 H12C . . 109.5 ?
H12B C12 H12A . . 109.5 ?
H12C C12 H12A . . 109.5 ?
H13B C13 H13C . . 109.5 ?
H13B C13 H13A . . 109.5 ?
H13C C13 H13A . . 109.5 ?

loop_
_geom_bond_atom_site_label_1
_geom_bond_atom_site_label_2
_geom_bond_site_symmetry_2
_geom_bond_distance
_geom_bond_publ_flag
Cl1 C3 . 1.7321(19) ?
O1 C9 . 1.351(2) ?
O1 C10 . 1.436(2) ?
O2 C10 . 1.434(2) ?
O2 C11 . 1.362(2) ?
O3 C9 . 1.218(2) ?
O4 C11 . 1.203(2) ?
O5 N1 . 1.222(2) ?
O6 N1 . 1.218(2) ?
N1 C1 . 1.467(3) ?
N2 H2 . 0.8600 ?
N2 C4 . 1.396(2) ?
N2 C7 . 1.330(2) ?
C1 C2 . 1.375(3) ?
C1 C6 . 1.378(3) ?
C2 H2A . 0.9300 ?
C2 C3 . 1.375(2) ?
C3 C4 . 1.399(2) ?
C4 C5 . 1.394(2) ?
C5 H5 . 0.9300 ?
C5 C6 . 1.375(3) ?
C6 H6 . 0.9300 ?
C7 H7 . 0.9300 ?
C7 C8 . 1.371(2) ?
C8 C9 . 1.442(2) ?
C8 C11 . 1.457(2) ?
C10 C12 . 1.505(3) ?
C10 C13 . 1.511(3) ?
C12 H12B . 0.9600 ?
C12 H12C . 0.9600 ?
C12 H12A . 0.9600 ?
C13 H13B . 0.9600 ?
C13 H13C . 0.9600 ?
C13 H13A . 0.9600 ?

loop_
_geom_hbond_atom_site_label_D
_geom_hbond_atom_site_label_H
_geom_hbond_atom_site_label_A
_geom_hbond_site_symmetry_A
_geom_hbond_distance_DH
_geom_hbond_distance_HA
_geom_hbond_distance_DA
_geom_hbond_angle_DHA
N2 H2 Cl1 . 0.86 2.46 2.9328(15) 115
N2 H2 O3 . 0.86 1.99 2.670(2) 136
